data_9002572
loop_
_publ_author_name
'Friedrich, A.'
'Lager, G. A.'
'Kunz, M.'
'Chakoumakos, B. C.'
'Smyth, J. R.'
'Schultz, A. J.'

_publ_section_title
;
 Temperature-dependent single-crystal neutron diffraction study of natural
 chondrodite and clinohumite
 Sample: from Val Malenco, Italy at T = 100 K
;
_journal_name_full 'American Mineralogist'
_journal_page_first 981
_journal_page_last 989
_journal_volume 86
_journal_year 2001
_chemical_formula_sum 'Fe0.91 H0.96 Mg7.65 O18 Si4 Ti0.454'
_chemical_name_mineral Hydroxylclinohumite
_space_group_IT_number 14
_symmetry_space_group_name_Hall '-P 2xab'
_symmetry_space_group_name_H-M 'P 21/b 1 1'
_cell_angle_alpha 101.004
_cell_angle_beta 90
_cell_angle_gamma 90
_cell_length_a 4.7282
_cell_length_b 10.273
_cell_length_c 13.702
_cell_formula_units_Z 2
_cell_volume 653.308
_database_code_amcsd 0002661
_diffrn_ambient_temperature 100
_exptl_crystal_density_diffrn 3.354
_cod_original_formula_sum 'Mg7.65 Fe.91 Ti.454 Si4 O18 H.96'
_cod_database_code 9002572

loop_
_space_group_symop_operation_xyz
x,y,z
1/2-x,1/2+y,z
1/2+x,1/2-y,-z
-x,-y,-z

loop_
_atom_site_aniso_label
_atom_site_aniso_U_11
_atom_site_aniso_U_22
_atom_site_aniso_U_33
_atom_site_aniso_U_12
_atom_site_aniso_U_13
_atom_site_aniso_U_23
Mg(1)c 0.00240 0.00730 0.00460 0.00100 0.00090 0.00150
Fe(1)c 0.00240 0.00730 0.00460 0.00100 0.00090 0.00150
Mg(1)n 0.00360 0.00810 0.00440 0.00000 0.00010 0.00130
Fe(1)n 0.00360 0.00810 0.00440 0.00000 0.00010 0.00130
Mg(2)5 0.00390 0.00640 0.00550 0.00010 0.00020 0.00150
Fe(2)5 0.00390 0.00640 0.00550 0.00010 0.00020 0.00150
Mg(2)6 0.00280 0.00750 0.00600 0.00080 0.00020 0.00100
Fe(2)6 0.00280 0.00750 0.00600 0.00080 0.00020 0.00100
Mg(3) 0.00480 0.00250 0.00530 0.00130 0.00070 0.00190
Fe(3) 0.00480 0.00250 0.00530 0.00130 0.00070 0.00190
Ti(3) 0.00480 0.00250 0.00530 0.00130 0.00070 0.00190
Si1 0.00260 0.00700 0.00520 0.00080 0.00000 0.00130
Si2 0.00270 0.00700 0.00440 0.00030 0.00010 0.00020
O1,1 0.00270 0.00900 0.00530 0.00020 0.00000 0.00150
O1,2 0.00480 0.00690 0.00750 0.00040 0.00100 0.00200
O1,3 0.00410 0.00880 0.00550 0.00030 0.00070 0.00160
O1,4 0.00320 0.00850 0.00600 0.00090 0.00030 0.00050
O2,1 0.00310 0.00930 0.00680 0.00050 0.00030 0.00170
O2,2 0.00430 0.00810 0.00630 0.00000 0.00020 0.00200
O2,3 0.00340 0.00960 0.00700 0.00010 0.00020 0.00360
O2,4 0.00560 0.00790 0.00680 0.00010 0.00180 0.00050
O(H) 0.01020 0.01150 0.00980 0.00050 0.00320 0.00050
H 0.01250 0.02040 0.02390 0.00370 0.00550 0.00180

loop_
_atom_site_label
_atom_site_fract_x
_atom_site_fract_y
_atom_site_fract_z
_atom_site_occupancy
_atom_site_U_iso_or_equiv
Mg(1)c 0.50000 0.00000 0.50000 0.91000 0.00470
Fe(1)c 0.50000 0.00000 0.50000 0.09000 0.00470
Mg(1)n 0.49610 0.94580 0.27470 0.89000 0.00530
Fe(1)n 0.49610 0.94580 0.27470 0.11000 0.00530
Mg(2)5 0.01390 0.14000 0.16990 0.92000 0.00520
Fe(2)5 0.01390 0.14000 0.16990 0.08000 0.00520
Mg(2)6 0.50970 0.25010 0.38800 0.91000 0.00550
Fe(2)6 0.50970 0.25010 0.38800 0.09000 0.00550
Mg(3) 0.48900 0.87660 0.04360 0.65000 0.00400
Fe(3) 0.48900 0.87660 0.04360 0.13000 0.00400
Ti(3) 0.48900 0.87660 0.04360 0.22700 0.00400
Si1 0.07360 0.06730 0.39000 1.00000 0.00490
Si2 0.07600 0.17640 0.83510 1.00000 0.00480
O1,1 0.73220 0.06450 0.38820 1.00000 0.00570
O1,2 0.28010 0.42030 0.38790 1.00000 0.00630
O1,3 0.22240 0.11260 0.29410 1.00000 0.00610
O1,4 0.22120 0.15850 0.48660 1.00000 0.00600
O2,1 0.23520 0.32370 0.16340 1.00000 0.00640
O2,2 0.77690 0.96830 0.16320 1.00000 0.00610
O2,3 0.72330 0.27910 0.26160 1.00000 0.00640
O2,4 0.72560 0.22810 0.06910 1.00000 0.00680
O(H) 0.25620 0.04500 0.05340 1.00000 0.01080
H 0.08200 0.01140 0.01100 0.48000 0.01960

loop_
_cod_related_entry_id
_cod_related_entry_database
_cod_related_entry_code
1 AMCSD 0002661
